data_4077244
loop_
_publ_author_name
'Lu, Zhiping'
'Yap, Glenn P. A.'
'Richeson, Darrin S.'

_publ_section_title
;
 Tetrasubstituted Guanidinate Anions as Supporting Ligands in
 Organoyttrium Chemistry
;
_journal_issue 4
_journal_name_full Organometallics
_journal_page_first 706
_journal_paper_doi 10.1021/om0009029
_journal_volume 20
_journal_year 2001
_chemical_formula_sum 'C36.78 H86 Li N8 Si4 Y'
_chemical_formula_weight 848.65
_chemical_name_systematic
; 
 ? 
;
_space_group_IT_number 2
_symmetry_cell_setting triclinic
_symmetry_space_group_name_Hall '-P 1'
_symmetry_space_group_name_H-M 'P -1'
_atom_sites_solution_hydrogens geom
_atom_sites_solution_primary direct
_atom_sites_solution_secondary difmap
_audit_creation_method SHELXL-97
_cell_angle_alpha 100.87(1)
_cell_angle_beta 93.91(2)
_cell_angle_gamma 108.36(1)
_cell_formula_units_Z 2
_cell_length_a 12.812(3)
_cell_length_b 13.933(3)
_cell_length_c 17.309(3)
_cell_measurement_reflns_used 'reflections from 60 data frames'
_cell_measurement_temperature 203(2)
_cell_measurement_theta_max 28.29
_cell_measurement_theta_min 1.47
_cell_volume 2852.8(11)
_computing_cell_refinement 'Bruker SMART'
_computing_data_collection 'Bruker SMART'
_computing_data_reduction 'Bruker SHELXTL'
_computing_molecular_graphics 'Bruker SHELXTL'
_computing_publication_material 'Bruker SHELXTL'
_computing_structure_refinement 'SHELXL-97 (Sheldrick, 1997)'
_computing_structure_solution 'SHELXS-97 (Sheldrick, 1990)'
_diffrn_ambient_temperature 203(2)
_diffrn_measured_fraction_theta_full 0.861
_diffrn_measured_fraction_theta_max 0.861
_diffrn_measurement_device_type 'CCD area detector'
_diffrn_measurement_method 'phi and omega scans'
_diffrn_radiation_monochromator graphite
_diffrn_radiation_source 'fine-focus sealed tube'
_diffrn_radiation_type MoK\a
_diffrn_radiation_wavelength 0.71073
_diffrn_reflns_av_R_equivalents 0.0453
_diffrn_reflns_av_sigmaI/netI 0.1311
_diffrn_reflns_limit_h_max 17
_diffrn_reflns_limit_h_min -16
_diffrn_reflns_limit_k_max 16
_diffrn_reflns_limit_k_min -18
_diffrn_reflns_limit_l_max 23
_diffrn_reflns_limit_l_min -22
_diffrn_reflns_number 19299
_diffrn_reflns_theta_full 28.78
_diffrn_reflns_theta_max 28.78
_diffrn_reflns_theta_min 1.76
_diffrn_standards_decay_% <1
_diffrn_standards_number '50 standard frames at start and end'
_exptl_absorpt_coefficient_mu 1.134
_exptl_absorpt_correction_T_max 0.862140
_exptl_absorpt_correction_T_min 0.548840
_exptl_absorpt_correction_type multi-scan
_exptl_absorpt_process_details 'Blessing, Acta Cryst. (1995) A51 33-38.'
_exptl_crystal_colour colourless
_exptl_crystal_density_diffrn 0.988
_exptl_crystal_density_method 'not measured'
_exptl_crystal_description block
_exptl_crystal_F_000 921
_exptl_crystal_size_max 0.40
_exptl_crystal_size_mid 0.18
_exptl_crystal_size_min 0.10
_refine_diff_density_max 0.793
_refine_diff_density_min -0.417
_refine_diff_density_rms 0.086
_refine_ls_extinction_method none
_refine_ls_goodness_of_fit_ref 1.030
_refine_ls_hydrogen_treatment mixed
_refine_ls_matrix_type full
_refine_ls_number_parameters 465
_refine_ls_number_reflns 12789
_refine_ls_number_restraints 0
_refine_ls_restrained_S_all 1.030
_refine_ls_R_factor_all 0.0918
_refine_ls_R_factor_gt 0.0541
_refine_ls_shift/su_max 0.008
_refine_ls_shift/su_mean 0.003
_refine_ls_structure_factor_coef Fsqd
_refine_ls_weighting_details 'calc w=1/[\s^2^(Fo^2^)+(0.0600P)^2^+0.0000P] where P=(Fo^2^+2Fc^2^)/3'
_refine_ls_weighting_scheme calc
_refine_ls_wR_factor_gt 0.1402
_refine_ls_wR_factor_ref 0.1481
_reflns_number_gt 7027
_reflns_number_total 12789
_reflns_threshold_expression >2sigma(I)
_cod_data_source_file om0009029.cif
_cod_data_source_block dr097
_cod_depositor_comments
;
The following automatic conversions were performed:

'_symmetry_cell_setting' value 'Triclinic' changed to 'triclinic'
according to /home/saulius/struct/CIF-dictionaries/cif_core.dic
dictionary named 'cif_core.dic' version 2.4.2 from 2011-04-26.

Automatic conversion script
Id: cif_fix_values 1715 2011-07-08 13:25:40Z adriana 
;
_cod_original_cell_volume 2853.0(9)
_cod_original_sg_symbol_H-M P-1
_cod_database_code 4077244

loop_
_symmetry_equiv_pos_as_xyz
'x, y, z'
'-x, -y, -z'

loop_
_atom_site_label
_atom_site_type_symbol
_atom_site_fract_x
_atom_site_fract_y
_atom_site_fract_z
_atom_site_U_iso_or_equiv
_atom_site_adp_type
_atom_site_occupancy
_atom_site_symmetry_multiplicity
_atom_site_calc_flag
_atom_site_refinement_flags
_atom_site_disorder_assembly
_atom_site_disorder_group
Y Y 0.18609(3) 0.36857(3) 0.29419(2) 0.03073(11) Uani 1 1 d . . .
Li Li 0.2380(5) 0.4734(5) 0.4719(4) 0.0408(15) Uani 1 1 d . A 1
N1 N 0.1731(3) 0.1925(2) 0.29614(19) 0.0429(8) Uani 1 1 d . A .
N2 N 0.0302(3) 0.2180(2) 0.23164(18) 0.0393(8) Uani 1 1 d . A .
N3 N 0.0057(3) 0.0419(2) 0.24862(19) 0.0441(8) Uani 1 1 d . . .
N4 N 0.2935(3) 0.4188(2) 0.19130(18) 0.0380(7) Uani 1 1 d . A .
N5 N 0.1779(3) 0.5045(2) 0.22852(18) 0.0384(8) Uani 1 1 d . A .
N6 N 0.3025(3) 0.5695(2) 0.13598(18) 0.0398(8) Uani 1 1 d . . .
N7 N 0.3097(3) 0.6284(2) 0.54205(19) 0.0403(8) Uani 1 1 d . . .
N8 N 0.2205(3) 0.4260(3) 0.58496(18) 0.0421(8) Uani 1 1 d . . .
Si1 Si -0.07352(15) 0.00574(11) 0.32299(9) 0.0779(5) Uani 1 1 d . A .
Si2 Si 0.01453(12) -0.04582(9) 0.16500(7) 0.0557(3) Uani 1 1 d . A .
Si3 Si 0.24555(10) 0.53897(10) 0.03597(7) 0.0516(3) Uani 1 1 d . A .
Si4 Si 0.40912(11) 0.68572(10) 0.17998(8) 0.0559(3) Uani 1 1 d . A .
C1 C 0.0744(3) 0.4213(3) 0.3971(2) 0.0381(9) Uani 1 1 d . A 2
H1A H -0.0019 0.4033 0.3732 0.057 Uiso 1 1 calc R A 2
H1B H 0.1053 0.4956 0.4183 0.057 Uiso 1 1 calc R A 2
H1C H 0.0766 0.3854 0.4398 0.057 Uiso 1 1 calc R A 2
C2 C 0.3590(3) 0.4388(3) 0.3933(2) 0.0383(9) Uani 1 1 d . A 2
H2A H 0.4209 0.4291 0.3675 0.058 Uiso 1 1 calc R A 2
H2B H 0.3487 0.4023 0.4361 0.058 Uiso 1 1 calc R A 2
H2C H 0.3741 0.5121 0.4145 0.058 Uiso 1 1 calc R A 2
C3 C 0.2296(4) 0.1318(3) 0.3328(2) 0.0520(11) Uani 1 1 d . . .
H3A H 0.1818 0.0580 0.3198 0.062 Uiso 1 1 calc R A .
C4 C 0.3403(4) 0.1414(4) 0.2997(3) 0.0692(14) Uani 1 1 d . A .
H4A H 0.3259 0.1165 0.2425 0.104 Uiso 1 1 calc R . .
H4B H 0.3768 0.1002 0.3230 0.104 Uiso 1 1 calc R . .
H4C H 0.3878 0.2135 0.3128 0.104 Uiso 1 1 calc R . .
C5 C 0.2516(4) 0.1705(4) 0.4216(2) 0.0638(13) Uani 1 1 d . A .
H5A H 0.1818 0.1642 0.4422 0.096 Uiso 1 1 calc R . .
H5B H 0.2989 0.2426 0.4347 0.096 Uiso 1 1 calc R . .
H5C H 0.2881 0.1295 0.4451 0.096 Uiso 1 1 calc R . .
C6 C -0.0789(3) 0.1867(3) 0.1857(2) 0.0470(10) Uani 1 1 d . . .
H6A H -0.1188 0.1128 0.1844 0.056 Uiso 1 1 calc R A .
C7 C -0.1458(4) 0.2526(4) 0.2235(3) 0.0739(15) Uani 1 1 d . A .
H7A H -0.1536 0.2441 0.2774 0.111 Uiso 1 1 calc R . .
H7B H -0.2187 0.2305 0.1927 0.111 Uiso 1 1 calc R . .
H7C H -0.1074 0.3250 0.2244 0.111 Uiso 1 1 calc R . .
C8 C -0.0662(4) 0.1999(5) 0.1020(3) 0.0811(17) Uani 1 1 d . A .
H8A H -0.0240 0.1581 0.0782 0.122 Uiso 1 1 calc R . .
H8B H -0.0276 0.2723 0.1029 0.122 Uiso 1 1 calc R . .
H8C H -0.1390 0.1779 0.0710 0.122 Uiso 1 1 calc R . .
C9 C 0.0700(3) 0.1508(3) 0.2591(2) 0.0385(9) Uani 1 1 d . A .
C10 C -0.0736(4) 0.1211(4) 0.3958(3) 0.0713(14) Uani 1 1 d . . .
H10A H -0.1055 0.1627 0.3692 0.107 Uiso 1 1 calc R A .
H10B H 0.0021 0.1618 0.4195 0.107 Uiso 1 1 calc R . .
H10C H -0.1173 0.0993 0.4369 0.107 Uiso 1 1 calc R . .
C11 C -0.0094(8) -0.0702(5) 0.3834(4) 0.157(4) Uani 1 1 d . . .
H11A H -0.0069 -0.1323 0.3484 0.236 Uiso 1 1 calc R A .
H11B H -0.0544 -0.0893 0.4245 0.236 Uiso 1 1 calc R . .
H11C H 0.0653 -0.0270 0.4077 0.236 Uiso 1 1 calc R . .
C12 C -0.2150(7) -0.0767(8) 0.2794(5) 0.227(6) Uani 1 1 d . . .
H12A H -0.2486 -0.0394 0.2493 0.341 Uiso 1 1 calc R A .
H12B H -0.2585 -0.0953 0.3214 0.341 Uiso 1 1 calc R . .
H12C H -0.2130 -0.1391 0.2445 0.341 Uiso 1 1 calc R . .
C13 C 0.0500(6) -0.1555(4) 0.1928(4) 0.110(2) Uani 1 1 d . . .
H13A H 0.1198 -0.1287 0.2280 0.165 Uiso 1 1 calc R A .
H13B H 0.0570 -0.2014 0.1453 0.165 Uiso 1 1 calc R . .
H13C H -0.0081 -0.1935 0.2195 0.165 Uiso 1 1 calc R . .
C14 C -0.1186(5) -0.1068(5) 0.0985(3) 0.105(2) Uani 1 1 d . . .
H14A H -0.1425 -0.0534 0.0819 0.157 Uiso 1 1 calc R A .
H14B H -0.1742 -0.1459 0.1265 0.157 Uiso 1 1 calc R . .
H14C H -0.1091 -0.1530 0.0522 0.157 Uiso 1 1 calc R . .
C15 C 0.1169(5) 0.0211(4) 0.1074(3) 0.0881(18) Uani 1 1 d . . .
H15A H 0.0970 0.0779 0.0934 0.132 Uiso 1 1 calc R A .
H15B H 0.1182 -0.0271 0.0594 0.132 Uiso 1 1 calc R . .
H15C H 0.1897 0.0482 0.1389 0.132 Uiso 1 1 calc R . .
C16 C 0.3783(3) 0.3956(3) 0.1451(2) 0.0420(10) Uani 1 1 d . . .
H16A H 0.4052 0.4494 0.1142 0.050 Uiso 1 1 calc R A .
C17 C 0.4752(4) 0.3944(4) 0.1998(3) 0.0586(12) Uani 1 1 d . A .
H17A H 0.5080 0.4617 0.2360 0.088 Uiso 1 1 calc R . .
H17B H 0.5304 0.3794 0.1685 0.088 Uiso 1 1 calc R . .
H17C H 0.4492 0.3416 0.2300 0.088 Uiso 1 1 calc R . .
C18 C 0.3279(4) 0.2917(4) 0.0890(3) 0.0725(15) Uani 1 1 d . A .
H18A H 0.2659 0.2923 0.0539 0.109 Uiso 1 1 calc R . .
H18B H 0.3019 0.2387 0.1191 0.109 Uiso 1 1 calc R . .
H18C H 0.3833 0.2768 0.0578 0.109 Uiso 1 1 calc R . .
C19 C 0.1299(3) 0.5878(3) 0.2310(2) 0.0442(10) Uani 1 1 d . . .
H19A H 0.1609 0.6283 0.1916 0.053 Uiso 1 1 calc R A .
C20 C 0.0043(3) 0.5429(4) 0.2094(3) 0.0542(12) Uani 1 1 d . A .
H20A H -0.0141 0.4962 0.1574 0.081 Uiso 1 1 calc R . .
H20B H -0.0254 0.5987 0.2083 0.081 Uiso 1 1 calc R . .
H20C H -0.0276 0.5051 0.2485 0.081 Uiso 1 1 calc R . .
C21 C 0.1594(4) 0.6610(3) 0.3130(3) 0.0573(12) Uani 1 1 d . A .
H21A H 0.2395 0.6894 0.3267 0.086 Uiso 1 1 calc R . .
H21B H 0.1276 0.6230 0.3521 0.086 Uiso 1 1 calc R . .
H21C H 0.1300 0.7170 0.3123 0.086 Uiso 1 1 calc R . .
C22 C 0.2574(3) 0.4967(3) 0.1848(2) 0.0373(9) Uani 1 1 d . A .
C23 C 0.1130(4) 0.4274(4) 0.0183(3) 0.0676(14) Uani 1 1 d . . .
H23A H 0.0627 0.4442 0.0538 0.101 Uiso 1 1 calc R A .
H23B H 0.1281 0.3665 0.0282 0.101 Uiso 1 1 calc R . .
H23C H 0.0792 0.4135 -0.0363 0.101 Uiso 1 1 calc R . .
C24 C 0.3377(5) 0.5006(5) -0.0341(3) 0.0890(19) Uani 1 1 d . . .
H24A H 0.4078 0.5568 -0.0268 0.133 Uiso 1 1 calc R A .
H24B H 0.3020 0.4858 -0.0883 0.133 Uiso 1 1 calc R . .
H24C H 0.3509 0.4391 -0.0235 0.133 Uiso 1 1 calc R . .
C25 C 0.2187(5) 0.6523(4) 0.0076(3) 0.0822(17) Uani 1 1 d . . .
H25A H 0.1710 0.6753 0.0425 0.123 Uiso 1 1 calc R A .
H25B H 0.1827 0.6324 -0.0469 0.123 Uiso 1 1 calc R . .
H25C H 0.2885 0.7083 0.0124 0.123 Uiso 1 1 calc R . .
C26 C 0.5203(4) 0.7107(4) 0.1154(3) 0.0919(19) Uani 1 1 d . . .
H26A H 0.4900 0.7169 0.0644 0.138 Uiso 1 1 calc R A .
H26B H 0.5494 0.6537 0.1077 0.138 Uiso 1 1 calc R . .
H26C H 0.5796 0.7747 0.1404 0.138 Uiso 1 1 calc R . .
C27 C 0.3632(5) 0.8009(4) 0.1943(3) 0.0795(16) Uani 1 1 d . . .
H27A H 0.3047 0.7917 0.2278 0.119 Uiso 1 1 calc R A .
H27B H 0.3354 0.8088 0.1431 0.119 Uiso 1 1 calc R . .
H27C H 0.4254 0.8624 0.2193 0.119 Uiso 1 1 calc R . .
C28 C 0.4667(4) 0.6741(4) 0.2781(3) 0.0685(14) Uani 1 1 d . . .
H28A H 0.4084 0.6611 0.3117 0.103 Uiso 1 1 calc R A .
H28B H 0.5259 0.7380 0.3032 0.103 Uiso 1 1 calc R . .
H28C H 0.4958 0.6170 0.2707 0.103 Uiso 1 1 calc R . .
C29 C 0.4151(4) 0.6894(4) 0.5183(3) 0.0586(12) Uani 1 1 d . A .
H29A H 0.4424 0.7584 0.5524 0.088 Uiso 1 1 calc R . .
H29B H 0.4021 0.6945 0.4636 0.088 Uiso 1 1 calc R . .
H29C H 0.4697 0.6552 0.5234 0.088 Uiso 1 1 calc R . .
C30 C 0.2308(4) 0.6860(3) 0.5415(3) 0.0551(12) Uani 1 1 d . A .
H30A H 0.2656 0.7557 0.5736 0.083 Uiso 1 1 calc R . .
H30B H 0.1651 0.6508 0.5631 0.083 Uiso 1 1 calc R . .
H30C H 0.2099 0.6893 0.4874 0.083 Uiso 1 1 calc R . .
C31 C 0.3328(4) 0.6122(3) 0.6223(2) 0.0495(11) Uani 1 1 d . A .
H31A H 0.3450 0.6767 0.6616 0.059 Uiso 1 1 calc R . .
H31B H 0.4007 0.5942 0.6263 0.059 Uiso 1 1 calc R . .
C32 C 0.2377(4) 0.5268(3) 0.6401(2) 0.0490(11) Uani 1 1 d . A .
H32A H 0.2530 0.5205 0.6948 0.059 Uiso 1 1 calc R . .
H32B H 0.1697 0.5446 0.6354 0.059 Uiso 1 1 calc R . .
C33 C 0.1090(4) 0.3534(4) 0.5881(3) 0.0598(12) Uani 1 1 d . A .
H33A H 0.1069 0.3355 0.6397 0.090 Uiso 1 1 calc R . .
H33B H 0.0932 0.2910 0.5469 0.090 Uiso 1 1 calc R . .
H33C H 0.0538 0.3860 0.5799 0.090 Uiso 1 1 calc R . .
C34 C 0.3054(4) 0.3817(4) 0.6072(2) 0.0560(12) Uani 1 1 d . A .
H34A H 0.2941 0.3618 0.6575 0.084 Uiso 1 1 calc R . .
H34B H 0.3786 0.4329 0.6120 0.084 Uiso 1 1 calc R . .
H34C H 0.2994 0.3211 0.5666 0.084 Uiso 1 1 calc R . .
C35 C 0.536(2) -0.029(2) -0.0147(18) 0.165(10) Uiso 0.36 1 d P . .
C36 C 0.511(2) 0.086(2) 0.1031(15) 0.145(8) Uiso 0.36 1 d P . .
C37 C 0.567(2) 0.035(2) 0.0954(17) 0.153(9) Uiso 0.33 1 d P . .
C38 C 0.3448(17) 0.9606(16) 0.4997(14) 0.092(6) Uiso 0.32 1 d P . .
C39 C 0.3668(16) 0.9329(15) 0.4349(11) 0.086(5) Uiso 0.34 1 d P . .
C40 C 0.4448(16) 0.9907(14) 0.4676(10) 0.086(5) Uiso 0.36 1 d P . .
C41 C 0.4897(17) 1.0245(14) 0.5648(10) 0.099(5) Uiso 0.40 1 d P . .
C42 C 0.403(2) 1.0116(19) 0.5577(14) 0.109(7) Uiso 0.32 1 d P . .

loop_
_atom_site_aniso_label
_atom_site_aniso_U_11
_atom_site_aniso_U_22
_atom_site_aniso_U_33
_atom_site_aniso_U_23
_atom_site_aniso_U_13
_atom_site_aniso_U_12
Y 0.0303(2) 0.0284(2) 0.0313(2) 0.00875(15) 0.00319(14) 0.00579(15)
Li 0.035(4) 0.042(4) 0.046(4) 0.011(3) 0.007(3) 0.013(3)
N1 0.044(2) 0.0345(19) 0.051(2) 0.0140(17) -0.0020(16) 0.0125(16)
N2 0.0383(19) 0.0287(18) 0.0444(19) 0.0097(15) -0.0040(15) 0.0032(15)
N3 0.052(2) 0.0263(18) 0.045(2) 0.0101(16) -0.0002(16) 0.0014(16)
N4 0.0371(18) 0.0381(19) 0.0406(19) 0.0133(16) 0.0118(15) 0.0111(15)
N5 0.0387(19) 0.041(2) 0.0414(19) 0.0189(16) 0.0121(15) 0.0148(16)
N6 0.0397(19) 0.0396(19) 0.0380(18) 0.0167(16) 0.0065(15) 0.0055(15)
N7 0.0346(18) 0.0371(19) 0.045(2) 0.0096(16) 0.0057(15) 0.0065(15)
N8 0.042(2) 0.042(2) 0.0413(19) 0.0110(17) 0.0055(15) 0.0112(16)
Si1 0.1059(13) 0.0438(8) 0.0583(9) 0.0086(7) 0.0267(8) -0.0118(8)
Si2 0.0744(9) 0.0337(7) 0.0512(8) 0.0033(6) 0.0031(7) 0.0119(6)
Si3 0.0483(7) 0.0649(9) 0.0453(7) 0.0284(7) 0.0098(6) 0.0140(6)
Si4 0.0507(8) 0.0474(8) 0.0643(8) 0.0209(7) 0.0122(6) 0.0030(6)
C1 0.031(2) 0.038(2) 0.039(2) 0.0080(18) -0.0028(17) 0.0050(17)
C2 0.034(2) 0.042(2) 0.037(2) 0.0066(19) 0.0047(17) 0.0111(18)
C3 0.067(3) 0.036(2) 0.051(3) 0.008(2) -0.012(2) 0.020(2)
C4 0.075(4) 0.073(4) 0.068(3) 0.013(3) -0.003(3) 0.041(3)
C5 0.076(3) 0.062(3) 0.051(3) 0.016(3) -0.011(2) 0.022(3)
C6 0.040(2) 0.036(2) 0.055(3) 0.010(2) -0.007(2) 0.0012(19)
C7 0.053(3) 0.081(4) 0.078(4) -0.005(3) -0.016(3) 0.028(3)
C8 0.071(4) 0.115(5) 0.053(3) 0.026(3) -0.011(3) 0.025(3)
C9 0.051(3) 0.032(2) 0.027(2) 0.0044(17) 0.0042(18) 0.0085(19)
C10 0.079(4) 0.065(3) 0.065(3) 0.012(3) 0.026(3) 0.015(3)
C11 0.298(12) 0.098(6) 0.127(6) 0.083(5) 0.107(7) 0.088(7)
C12 0.143(8) 0.256(12) 0.111(6) -0.030(7) 0.051(6) -0.136(7)
C13 0.196(8) 0.073(4) 0.086(4) 0.014(4) 0.024(5) 0.079(5)
C14 0.103(5) 0.096(5) 0.070(4) -0.029(3) -0.004(3) 0.001(4)
C15 0.113(5) 0.071(4) 0.056(3) -0.007(3) 0.026(3) 0.006(3)
C16 0.042(2) 0.047(3) 0.040(2) 0.013(2) 0.0107(19) 0.014(2)
C17 0.053(3) 0.083(4) 0.049(3) 0.016(3) 0.012(2) 0.033(3)
C18 0.068(3) 0.071(4) 0.075(4) -0.002(3) 0.023(3) 0.026(3)
C19 0.053(3) 0.042(2) 0.049(3) 0.025(2) 0.017(2) 0.021(2)
C20 0.052(3) 0.062(3) 0.056(3) 0.019(2) 0.007(2) 0.026(2)
C21 0.064(3) 0.046(3) 0.069(3) 0.017(3) 0.018(2) 0.024(2)
C22 0.035(2) 0.038(2) 0.033(2) 0.0109(18) -0.0005(17) 0.0030(18)
C23 0.064(3) 0.066(3) 0.062(3) 0.024(3) -0.001(2) 0.003(3)
C24 0.082(4) 0.141(6) 0.053(3) 0.031(4) 0.022(3) 0.041(4)
C25 0.083(4) 0.082(4) 0.087(4) 0.047(3) -0.001(3) 0.023(3)
C26 0.068(4) 0.081(4) 0.104(5) 0.019(4) 0.033(3) -0.010(3)
C27 0.089(4) 0.049(3) 0.093(4) 0.023(3) 0.008(3) 0.010(3)
C28 0.063(3) 0.053(3) 0.076(3) 0.013(3) -0.015(3) 0.006(3)
C29 0.049(3) 0.051(3) 0.072(3) 0.019(3) 0.012(2) 0.007(2)
C30 0.055(3) 0.053(3) 0.058(3) 0.005(2) 0.001(2) 0.024(2)
C31 0.053(3) 0.046(3) 0.043(2) 0.005(2) -0.004(2) 0.013(2)
C32 0.055(3) 0.055(3) 0.038(2) 0.013(2) 0.007(2) 0.018(2)
C33 0.052(3) 0.060(3) 0.061(3) 0.022(3) 0.010(2) 0.004(2)
C34 0.064(3) 0.061(3) 0.048(3) 0.016(2) 0.003(2) 0.027(3)

loop_
_atom_type_symbol
_atom_type_description
_atom_type_scat_dispersion_real
_atom_type_scat_dispersion_imag
_atom_type_scat_source
C C 0.0033 0.0016 'International Tables Vol C Tables 4.2.6.8 and 6.1.1.4'
H H 0.0000 0.0000 'International Tables Vol C Tables 4.2.6.8 and 6.1.1.4'
Li Li -0.0003 0.0001 'International Tables Vol C Tables 4.2.6.8 and 6.1.1.4'
N N 0.0061 0.0033 'International Tables Vol C Tables 4.2.6.8 and 6.1.1.4'
Si Si 0.0817 0.0704 'International Tables Vol C Tables 4.2.6.8 and 6.1.1.4'
Y Y -2.7962 3.5667 'International Tables Vol C Tables 4.2.6.8 and 6.1.1.4'

loop_
_geom_angle_atom_site_label_1
_geom_angle_atom_site_label_2
_geom_angle_atom_site_label_3
_geom_angle
_geom_angle_site_symmetry_1
_geom_angle_site_symmetry_3
N4 Y N2 106.54(11) . .
N4 Y N5 55.36(10) . .
N2 Y N5 106.42(11) . .
N4 Y N1 107.66(11) . .
N2 Y N1 55.36(10) . .
N5 Y N1 153.37(11) . .
N4 Y C1 145.66(11) . .
N2 Y C1 91.00(12) . .
N5 Y C1 91.75(11) . .
N1 Y C1 106.60(11) . .
N4 Y C2 90.21(11) . .
N2 Y C2 145.73(11) . .
N5 Y C2 107.68(12) . .
N1 Y C2 91.39(12) . .
C1 Y C2 91.22(12) . .
N4 Y C22 27.68(10) . .
N2 Y C22 110.28(10) . .
N5 Y C22 27.76(10) . .
N1 Y C22 133.29(11) . .
C1 Y C22 118.60(12) . .
C2 Y C22 98.48(11) . .
N4 Y C9 111.51(11) . .
N2 Y C9 27.96(10) . .
N5 Y C9 132.79(11) . .
N1 Y C9 27.55(10) . .
C1 Y C9 97.90(12) . .
C2 Y C9 118.11(12) . .
C22 Y C9 127.63(11) . .
N4 Y Li 127.06(15) . .
N2 Y Li 126.40(14) . .
N5 Y Li 104.55(14) . .
N1 Y Li 102.08(14) . .
C1 Y Li 45.40(14) . .
C2 Y Li 45.83(14) . .
C22 Y Li 117.40(14) . .
C9 Y Li 114.98(14) . .
N7 Li N8 85.8(3) . .
N7 Li Y 136.7(3) . .
N8 Li Y 137.5(3) . .
C9 N1 C3 122.0(3) . .
C9 N1 Y 95.0(2) . .
C3 N1 Y 141.9(3) . .
C9 N2 C6 122.7(3) . .
C9 N2 Y 94.9(2) . .
C6 N2 Y 142.1(2) . .
C9 N3 Si1 117.3(3) . .
C9 N3 Si2 119.0(2) . .
Si1 N3 Si2 123.67(19) . .
C22 N4 C16 122.2(3) . .
C22 N4 Y 95.2(2) . .
C16 N4 Y 142.5(2) . .
C22 N5 C19 122.4(3) . .
C22 N5 Y 94.6(2) . .
C19 N5 Y 142.3(2) . .
C22 N6 Si4 118.7(2) . .
C22 N6 Si3 118.5(3) . .
Si4 N6 Si3 122.80(17) . .
C30 N7 C31 110.3(3) . .
C30 N7 C29 109.0(3) . .
C31 N7 C29 108.8(3) . .
C30 N7 Li 111.4(3) . .
C31 N7 Li 103.0(3) . .
C29 N7 Li 114.1(3) . .
C34 N8 C33 109.5(3) . .
C34 N8 C32 110.5(3) . .
C33 N8 C32 109.2(3) . .
C34 N8 Li 112.6(3) . .
C33 N8 Li 113.7(3) . .
C32 N8 Li 101.1(3) . .
N3 Si1 C12 110.3(3) . .
N3 Si1 C10 110.80(19) . .
C12 Si1 C10 111.2(4) . .
N3 Si1 C11 110.8(3) . .
C12 Si1 C11 108.5(5) . .
C10 Si1 C11 105.2(3) . .
N3 Si2 C15 109.9(2) . .
N3 Si2 C14 112.4(2) . .
C15 Si2 C14 107.2(3) . .
N3 Si2 C13 111.5(2) . .
C15 Si2 C13 110.6(3) . .
C14 Si2 C13 105.1(3) . .
N6 Si3 C25 110.8(2) . .
N6 Si3 C23 109.64(18) . .
C25 Si3 C23 109.5(2) . .
N6 Si3 C24 113.6(2) . .
C25 Si3 C24 106.3(2) . .
C23 Si3 C24 106.9(3) . .
N6 Si4 C27 113.4(2) . .
N6 Si4 C28 108.61(18) . .
C27 Si4 C28 109.1(2) . .
N6 Si4 C26 109.8(2) . .
C27 Si4 C26 106.1(3) . .
C28 Si4 C26 109.7(3) . .
N1 C3 C5 110.3(3) . .
N1 C3 C4 109.5(3) . .
C5 C3 C4 109.7(4) . .
N2 C6 C8 109.4(3) . .
N2 C6 C7 110.2(3) . .
C8 C6 C7 109.7(4) . .
N1 C9 N2 114.1(3) . .
N1 C9 N3 123.2(3) . .
N2 C9 N3 122.7(4) . .
N1 C9 Y 57.45(19) . .
N2 C9 Y 57.1(2) . .
N3 C9 Y 174.1(3) . .
N4 C16 C18 109.4(3) . .
N4 C16 C17 110.5(3) . .
C18 C16 C17 109.4(4) . .
N5 C19 C20 110.7(3) . .
N5 C19 C21 111.2(3) . .
C20 C19 C21 109.7(3) . .
N4 C22 N5 114.6(3) . .
N4 C22 N6 123.2(3) . .
N5 C22 N6 122.2(3) . .
N4 C22 Y 57.15(18) . .
N5 C22 Y 57.66(18) . .
N6 C22 Y 173.9(3) . .
N7 C31 C32 110.9(3) . .
N8 C32 C31 111.4(3) . .
C35 C35 C36 108(3) 2_655 2_655
C35 C35 C37 70(2) 2_655 2_655
C36 C35 C37 38.9(13) 2_655 2_655
C35 C35 C37 64(2) 2_655 .
C36 C35 C37 170(2) 2_655 .
C37 C35 C37 134.1(16) 2_655 .
C37 C36 C35 83(2) . 2_655
C36 C37 C35 58.4(19) . 2_655
C36 C37 C35 104(3) . .
C35 C37 C35 45.9(16) 2_655 .
C42 C38 C39 130(3) . .
C42 C38 C40 81(2) . .
C39 C38 C40 49.3(13) . .
C42 C38 C41 27.5(14) . .
C39 C38 C41 103.5(17) . .
C40 C38 C41 56.9(11) . .
C40 C39 C38 75.2(19) . .
C40 C39 C41 37.1(13) . 2_676
C38 C39 C41 110.2(19) . 2_676
C41 C40 C39 105(2) 2_676 .
C41 C40 C38 154(2) 2_676 .
C39 C40 C38 55.5(15) . .
C41 C40 C40 71.1(16) 2_676 2_676
C39 C40 C40 144(2) . 2_676
C38 C40 C40 112.6(18) . 2_676
C41 C40 C41 109.3(18) 2_676 .
C39 C40 C41 130(2) . .
C38 C40 C41 78.3(15) . .
C40 C40 C41 38.3(9) 2_676 .
C41 C40 C42 145(2) 2_676 .
C39 C40 C42 98(2) . .
C38 C40 C42 43.2(12) . .
C40 C40 C42 74.7(14) 2_676 .
C41 C40 C42 36.9(10) . .
C41 C40 C42 18.9(14) 2_676 2_676
C39 C40 C42 122.9(19) . 2_676
C38 C40 C42 156.8(15) . 2_676
C40 C40 C42 53.1(12) 2_676 2_676
C41 C40 C42 91.2(12) . 2_676
C42 C40 C42 127.9(12) . 2_676
C42 C41 C40 142(3) . 2_676
C42 C41 C39 167(2) . 2_676
C40 C41 C39 37.5(13) 2_676 2_676
C42 C41 C40 72.5(18) . .
C40 C41 C40 70.7(18) 2_676 .
C39 C41 C40 101.2(16) 2_676 .
C42 C41 C38 30.5(16) . .
C40 C41 C38 111.2(19) 2_676 .
C39 C41 C38 145.9(14) 2_676 .
C40 C41 C38 44.9(9) . .
C41 C42 C38 122(3) . .
C41 C42 C40 70.6(17) . .
C38 C42 C40 55.4(15) . .
C41 C42 C40 19.4(14) . 2_676
C38 C42 C40 102.6(19) . 2_676
C40 C42 C40 52.1(12) . 2_676

loop_
_geom_bond_atom_site_label_1
_geom_bond_atom_site_label_2
_geom_bond_distance
_geom_bond_site_symmetry_2
Y N4 2.399(3) .
Y N2 2.402(3) .
Y N5 2.410(3) .
Y N1 2.412(3) .
Y C1 2.505(4) .
Y C2 2.508(4) .
Y C22 2.844(4) .
Y C9 2.851(4) .
Y Li 3.074(7) .
Li N7 2.143(8) .
Li N8 2.184(7) .
N1 C9 1.324(5) .
N1 C3 1.474(4) .
N2 C9 1.342(4) .
N2 C6 1.453(5) .
N3 C9 1.450(5) .
N3 Si1 1.744(3) .
N3 Si2 1.745(4) .
N4 C22 1.327(4) .
N4 C16 1.471(5) .
N5 C22 1.329(4) .
N5 C19 1.471(4) .
N6 C22 1.449(4) .
N6 Si4 1.751(3) .
N6 Si3 1.751(3) .
N7 C30 1.475(5) .
N7 C31 1.474(5) .
N7 C29 1.483(5) .
N8 C34 1.472(5) .
N8 C33 1.480(5) .
N8 C32 1.484(5) .
Si1 C12 1.830(7) .
Si1 C10 1.846(5) .
Si1 C11 1.933(7) .
Si2 C15 1.828(5) .
Si2 C14 1.846(6) .
Si2 C13 1.859(5) .
Si3 C25 1.861(5) .
Si3 C23 1.866(5) .
Si3 C24 1.870(5) .
Si4 C27 1.857(5) .
Si4 C28 1.862(5) .
Si4 C26 1.858(5) .
C3 C5 1.504(6) .
C3 C4 1.542(6) .
C6 C8 1.508(6) .
C6 C7 1.534(6) .
C16 C18 1.500(6) .
C16 C17 1.516(5) .
C19 C20 1.522(6) .
C19 C21 1.528(6) .
C31 C32 1.507(6) .
C35 C35 1.45(5) 2_655
C35 C36 1.57(3) 2_655
C35 C37 1.82(4) 2_655
C35 C37 1.90(4) .
C36 C37 1.15(3) .
C36 C35 1.57(3) 2_655
C37 C35 1.82(4) 2_655
C38 C42 1.17(3) .
C38 C39 1.20(2) .
C38 C40 1.41(2) .
C38 C41 1.95(3) .
C39 C40 1.10(2) .
C39 C41 1.74(3) 2_676
C40 C41 1.09(2) 2_676
C40 C40 1.66(3) 2_676
C40 C41 1.67(2) .
C40 C42 1.69(3) .
C40 C42 2.03(3) 2_676
C41 C42 1.06(2) .
C41 C40 1.09(2) 2_676
C41 C39 1.74(3) 2_676
C42 C40 2.03(3) 2_676
